data_4122660
loop_
_publ_author_name
'Arleth, Nicholas'
'Bestgen, Sebastian'
'Gamer, Michael T.'
'Roesky, Peter W.'

_publ_contact_author
;
      Prof. Dr. Peter W. Roesky
      Karlsruher Institut fuer Technologie (KIT), CS
      Institut fuer Anorganische Chemie (AOC)
      Lehrstuhl fuer Anorganische Funktionsmaterialien
      Engesserstr. 15, Geb. 30.45
      76131 Karlsruhe 
      Bundesrepublik Deutschland
;
_publ_section_title
;
 Realgar as a Building Block for Lanthanide Clusters: Encapsulation of a
 Copper Cluster by a Lanthanide Cluster.
;
_journal_issue 40
_journal_name_full 'Journal of the American Chemical Society'
_journal_page_first 14023
_journal_paper_doi 10.1021/ja508880z
_journal_volume 136
_journal_year 2014
_chemical_formula_moiety 'C82 H129 As3 O3 S7 Sm4, C4 H8 O'
_chemical_formula_sum 'C86 H137 As3 O4 S7 Sm4'
_chemical_formula_weight 2285.53
_space_group_crystal_system monoclinic
_space_group_IT_number 14
_space_group_name_Hall '-P 2yn'
_space_group_name_H-M_alt 'P 1 21/n 1'
_symmetry_space_group_name_Hall '-P 2yn'
_symmetry_space_group_name_H-M 'P 1 21/n 1'
_atom_sites_solution_hydrogens geom
_audit_creation_date 2014-09-19
_audit_creation_method
;
Olex2 1.2
(compiled 2014.09.19 svn.r3010 for OlexSys, GUI svn.r4874)
;
_cell_angle_alpha 90
_cell_angle_beta 95.652(2)
_cell_angle_gamma 90
_cell_formula_units_Z 4
_cell_length_a 18.1249(4)
_cell_length_b 25.8707(4)
_cell_length_c 20.4267(4)
_cell_measurement_reflns_used 94622
_cell_measurement_temperature 150
_cell_measurement_theta_max 29.64
_cell_measurement_theta_min 1.79
_cell_volume 9531.6(3)
_computing_cell_refinement 'STOE X-AREA, PLATON (A.L.Spek, 2005)'
_computing_data_collection 'STOE X-AREA'
_computing_data_reduction 'STOE X-RED & LANA, PLATON (A.L.Spek, 2005)'
_computing_molecular_graphics 'Diamond 2/3, Olex2 (Dolomanov et al., 2009)'
_computing_publication_material 'MS Word, Olex2 (Dolomanov et al., 2009)'
_computing_structure_refinement 'SHELXL (Sheldrick, 2008)'
_computing_structure_solution 'SHELXS (Sheldrick, 2008)'
_diffrn_ambient_temperature 150
_diffrn_detector 'image plate (34cm diameter)'
_diffrn_detector_area_resol_mean 6.67
_diffrn_detector_type STOE
_diffrn_measured_fraction_theta_full 0.999
_diffrn_measured_fraction_theta_max 0.990
_diffrn_measurement_device '2-circle goniometer'
_diffrn_measurement_device_type 'STOE IPDS 2'
_diffrn_measurement_method 'rotation method'
_diffrn_radiation_collimation '0.5mm monocapillary'
_diffrn_radiation_monochromator 'plane graphite'
_diffrn_radiation_type MoK\a
_diffrn_radiation_wavelength 0.71073
_diffrn_reflns_av_R_equivalents 0.0304
_diffrn_reflns_av_unetI/netI 0.0204
_diffrn_reflns_Laue_measured_fraction_full 0.999
_diffrn_reflns_Laue_measured_fraction_max 0.990
_diffrn_reflns_limit_h_max 22
_diffrn_reflns_limit_h_min -22
_diffrn_reflns_limit_k_max 31
_diffrn_reflns_limit_k_min -31
_diffrn_reflns_limit_l_max 23
_diffrn_reflns_limit_l_min -25
_diffrn_reflns_number 71710
_diffrn_reflns_point_group_measured_fraction_full 0.999
_diffrn_reflns_point_group_measured_fraction_max 0.990
_diffrn_reflns_theta_full 26.000
_diffrn_reflns_theta_max 26.104
_diffrn_reflns_theta_min 1.581
_diffrn_source 'sealed tube, 12x0.4mm long-fine focus'
_exptl_absorpt_coefficient_mu 3.659
_exptl_absorpt_correction_T_max 0.3694
_exptl_absorpt_correction_T_min 0.2406
_exptl_absorpt_correction_type integration
_exptl_absorpt_process_details 'STOE X-RED & X-SHAPE'
_exptl_crystal_colour red
_exptl_crystal_colour_primary red
_exptl_crystal_density_diffrn 1.593
_exptl_crystal_description prism
_exptl_crystal_F_000 4576
_exptl_crystal_size_max 0.518
_exptl_crystal_size_mid 0.434
_exptl_crystal_size_min 0.379
_refine_diff_density_max 1.220
_refine_diff_density_min -1.408
_refine_diff_density_rms 0.080
_refine_ls_extinction_method none
_refine_ls_goodness_of_fit_ref 1.045
_refine_ls_hydrogen_treatment constr
_refine_ls_matrix_type full
_refine_ls_number_parameters 981
_refine_ls_number_reflns 18767
_refine_ls_number_restraints 24
_refine_ls_restrained_S_all 1.055
_refine_ls_R_factor_all 0.0335
_refine_ls_R_factor_gt 0.0285
_refine_ls_shift/su_max 0.003
_refine_ls_shift/su_mean 0.000
_refine_ls_structure_factor_coef Fsqd
_refine_ls_weighting_details 'w=1/[\s^2^(Fo^2^)+(0.0292P)^2^+16.7564P] where P=(Fo^2^+2Fc^2^)/3'
_refine_ls_weighting_scheme calc
_refine_ls_wR_factor_gt 0.0654
_refine_ls_wR_factor_ref 0.0677
_reflns_Friedel_coverage 0.000
_reflns_number_gt 16967
_reflns_number_total 18767
_reflns_threshold_expression 'I > 2\s(I)'
_cod_data_source_file ja508880z_si_007.cif
_cod_data_source_block na84_sq
_cod_depositor_comments 'Adding full bibliography for 4122659--4122664.cif.'
_cod_database_code 4122660
_shelxl_version_number 2014/6
_shelx_space_group_comment
;
The symmetry employed for this shelxl refinement is uniquely defined
by the following loop, which should always be used as a source of
symmetry information in preference to the above space-group names.
They are only intended as comments.
;
_olex2_refinement_description
;
1. Fixed Uiso
 At 1.2 times of:
  All C(H,H) groups, All C(H,H,H,H) groups
 At 1.5 times of:
  All C(H,H,H) groups
2. Uiso/Uaniso restraints and constraints
Uanis(C36) \\sim Ueq, Uanis(C37) \\sim Ueq, Uanis(C57) \\sim Ueq, Uanis(C58)
\\sim Ueq: with sigma of 0.004 and sigma for terminal atoms of 0.008
3. Others
 Fixed Sof: H76C(0.5) H76D(0.5) H76A(0.5) H76B(0.5) C77B(0.5) H77A(0.5)
 H77B(0.5) H78C(0.5) H78D(0.5) H78A(0.5) H78B(0.5) C77A(0.5) H77C(0.5) H77D(0.5)
4.a Secondary CH2 refined with riding coordinates:
 C71(H71A,H71B), C72(H72A,H72B), C73(H73A,H73B), C74(H74A,H74B), C75(H75A,
 H75B), C76(H76C,H76D), C76(H76A,H76B), C77B(H77A,H77B), C78(H78C,H78D),
 C78(H78A,H78B), C79(H79A,H79B), C80(H80A,H80B), C81(H81A,H81B), C82(H82A,H82B),
  C83(H83A,H83B), C84(H84A,H84B), C85(H85A,H85B), C86(H86A,H86B), C77A(H77C,
 H77D)
4.b Idealised Me refined as rotating group:
 C6(H6A,H6B,H6C), C7(H7A,H7B,H7C), C8(H8A,H8B,H8C), C9(H9A,H9B,H9C), C10(H10A,
 H10B,H10C), C16(H16A,H16B,H16C), C17(H17A,H17B,H17C), C18(H18A,H18B,H18C),
 C19(H19A,H19B,H19C), C20(H20A,H20B,H20C), C26(H26A,H26B,H26C), C27(H27A,H27B,
 H27C), C28(H28A,H28B,H28C), C29(H29A,H29B,H29C), C30(H30A,H30B,H30C), C36(H36A,
 H36B,H36C), C37(H37A,H37B,H37C), C38(H38A,H38B,H38C), C39(H39A,H39B,H39C),
 C40(H40A,H40B,H40C), C46(H46A,H46B,H46C), C47(H47A,H47B,H47C), C48(H48A,H48B,
 H48C), C49(H49A,H49B,H49C), C50(H50A,H50B,H50C), C56(H56A,H56B,H56C), C57(H57A,
 H57B,H57C), C58(H58A,H58B,H58C), C59(H59A,H59B,H59C), C60(H60A,H60B,H60C),
 C66(H66A,H66B,H66C), C67(H67A,H67B,H67C), C68(H68A,H68B,H68C), C69(H69A,H69B,
 H69C), C70(H70A,H70B,H70C)
;
_olex2_submission_special_instructions 'No special instructions were received'

loop_
_space_group_symop_operation_xyz
'x, y, z'
'-x+1/2, y+1/2, -z+1/2'
'-x, -y, -z'
'x-1/2, -y-1/2, z-1/2'

loop_
_atom_site_label
_atom_site_type_symbol
_atom_site_fract_x
_atom_site_fract_y
_atom_site_fract_z
_atom_site_U_iso_or_equiv
_atom_site_adp_type
_atom_site_occupancy
_atom_site_site_symmetry_order
_atom_site_calc_flag
_atom_site_refinement_flags_posn
_atom_site_refinement_flags_adp
_atom_site_refinement_flags_occupancy
_atom_site_disorder_assembly
_atom_site_disorder_group
Sm1 Sm 0.57352(2) 0.67639(2) 0.89877(2) 0.03018(4) Uani 1 1 d . . . . .
Sm2 Sm 0.54444(2) 0.67748(2) 0.69937(2) 0.02944(4) Uani 1 1 d . . . . .
Sm3 Sm 0.38043(2) 0.57206(2) 0.69551(2) 0.02941(4) Uani 1 1 d . . . . .
Sm4 Sm 0.14446(2) 0.67283(2) 0.81054(2) 0.03611(5) Uani 1 1 d . . . . .
As1 As 0.46107(2) 0.78140(2) 0.83229(2) 0.03263(8) Uani 1 1 d . . . . .
As2 As 0.60175(2) 0.55083(2) 0.76743(2) 0.03386(8) Uani 1 1 d . . . . .
As3 As 0.35839(2) 0.68270(2) 0.76930(2) 0.02946(7) Uani 1 1 d . . . . .
S1 S 0.47833(6) 0.75147(4) 0.93415(5) 0.0392(2) Uani 1 1 d . . . . .
S2 S 0.56717(5) 0.75481(3) 0.79713(4) 0.03550(19) Uani 1 1 d . . . . .
S3 S 0.64896(5) 0.63014(3) 0.79163(5) 0.03588(19) Uani 1 1 d . . . . .
S4 S 0.53261(5) 0.56898(3) 0.67150(4) 0.03534(19) Uani 1 1 d . . . . .
S5 S 0.38815(5) 0.67920(3) 0.66438(4) 0.03313(18) Uani 1 1 d . . . . .
S6 S 0.45442(5) 0.63254(3) 0.80760(4) 0.02918(16) Uani 1 1 d . . . . .
S7 S 0.26949(5) 0.61987(3) 0.76873(4) 0.03155(17) Uani 1 1 d . . . . .
O1 O 0.69847(15) 0.71734(11) 0.91596(16) 0.0488(7) Uani 1 1 d . . . . .
O2 O 0.40054(15) 0.50159(9) 0.77623(13) 0.0405(6) Uani 1 1 d . . . . .
O3 O 0.21669(16) 0.72237(11) 0.89606(14) 0.0468(7) Uani 1 1 d . . . . .
C1 C 0.6323(2) 0.59893(15) 0.97750(19) 0.0425(9) Uani 1 1 d . . . . .
C2 C 0.5576(2) 0.58431(14) 0.96194(17) 0.0377(8) Uani 1 1 d . . . . .
C3 C 0.5125(2) 0.61956(14) 0.99295(17) 0.0373(8) Uani 1 1 d . . . . .
C4 C 0.5593(2) 0.65572(15) 1.02858(19) 0.0432(9) Uani 1 1 d . . . . .
C5 C 0.6341(2) 0.64274(15) 1.0193(2) 0.0460(9) Uani 1 1 d . . . . .
C6 C 0.6986(3) 0.56841(17) 0.9607(2) 0.0562(11) Uani 1 1 d . . . . .
H6A H 0.6864 0.5502 0.9190 0.084 Uiso 1 1 calc GR . . . .
H6B H 0.7123 0.5432 0.9956 0.084 Uiso 1 1 calc GR . . . .
H6C H 0.7403 0.5919 0.9566 0.084 Uiso 1 1 calc GR . . . .
C7 C 0.5310(2) 0.53631(14) 0.92556(19) 0.0438(9) Uani 1 1 d . . . . .
H7A H 0.5041 0.5459 0.8833 0.066 Uiso 1 1 calc GR . . . .
H7B H 0.4979 0.5171 0.9519 0.066 Uiso 1 1 calc GR . . . .
H7C H 0.5736 0.5146 0.9178 0.066 Uiso 1 1 calc GR . . . .
C8 C 0.4305(2) 0.61535(16) 0.9927(2) 0.0464(9) Uani 1 1 d . . . . .
H8A H 0.4112 0.6468 1.0117 0.070 Uiso 1 1 calc GR . . . .
H8B H 0.4184 0.5854 1.0190 0.070 Uiso 1 1 calc GR . . . .
H8C H 0.4080 0.6111 0.9474 0.070 Uiso 1 1 calc GR . . . .
C9 C 0.5365(3) 0.69641(17) 1.0755(2) 0.0585(12) Uani 1 1 d . . . . .
H9A H 0.5575 0.7298 1.0645 0.088 Uiso 1 1 calc GR . . . .
H9B H 0.5548 0.6869 1.1206 0.088 Uiso 1 1 calc GR . . . .
H9C H 0.4823 0.6989 1.0718 0.088 Uiso 1 1 calc GR . . . .
C10 C 0.7019(3) 0.66680(19) 1.0553(3) 0.0661(14) Uani 1 1 d . . . . .
H10A H 0.7465 0.6509 1.0403 0.099 Uiso 1 1 calc GR . . . .
H10B H 0.7014 0.6611 1.1026 0.099 Uiso 1 1 calc GR . . . .
H10C H 0.7022 0.7040 1.0462 0.099 Uiso 1 1 calc GR . . . .
C11 C 0.4750(2) 0.86071(13) 0.84328(19) 0.0367(8) Uani 1 1 d . . . . .
C12 C 0.4702(2) 0.87943(13) 0.7732(2) 0.0402(8) Uani 1 1 d . . . . .
C13 C 0.5368(2) 0.89939(14) 0.7625(2) 0.0493(10) Uani 1 1 d . . . . .
C14 C 0.5868(2) 0.89669(15) 0.8235(3) 0.0526(11) Uani 1 1 d . . . . .
C15 C 0.5504(2) 0.87562(14) 0.8714(2) 0.0446(9) Uani 1 1 d . . . . .
C16 C 0.4110(2) 0.87641(15) 0.8824(2) 0.0462(9) Uani 1 1 d . . . . .
H16A H 0.3642 0.8635 0.8602 0.069 Uiso 1 1 calc GR . . . .
H16B H 0.4089 0.9142 0.8855 0.069 Uiso 1 1 calc GR . . . .
H16C H 0.4187 0.8616 0.9268 0.069 Uiso 1 1 calc GR . . . .
C17 C 0.4010(2) 0.87565(16) 0.7277(2) 0.0492(10) Uani 1 1 d . . . . .
H17A H 0.3870 0.8393 0.7216 0.074 Uiso 1 1 calc GR . . . .
H17B H 0.4094 0.8908 0.6850 0.074 Uiso 1 1 calc GR . . . .
H17C H 0.3610 0.8944 0.7463 0.074 Uiso 1 1 calc GR . . . .
C18 C 0.5577(3) 0.92389(17) 0.7004(3) 0.0676(15) Uani 1 1 d . . . . .
H18A H 0.5160 0.9213 0.6662 0.101 Uiso 1 1 calc GR . . . .
H18B H 0.6008 0.9060 0.6858 0.101 Uiso 1 1 calc GR . . . .
H18C H 0.5699 0.9604 0.7086 0.101 Uiso 1 1 calc GR . . . .
C19 C 0.6653(3) 0.9160(2) 0.8272(4) 0.0808(18) Uani 1 1 d . . . . .
H19A H 0.6862 0.9173 0.8733 0.121 Uiso 1 1 calc GR . . . .
H19B H 0.6659 0.9508 0.8081 0.121 Uiso 1 1 calc GR . . . .
H19C H 0.6949 0.8927 0.8025 0.121 Uiso 1 1 calc GR . . . .
C20 C 0.5752(3) 0.87164(17) 0.9435(2) 0.0577(12) Uani 1 1 d . . . . .
H20A H 0.5460 0.8954 0.9680 0.087 Uiso 1 1 calc GR . . . .
H20B H 0.6278 0.8807 0.9512 0.087 Uiso 1 1 calc GR . . . .
H20C H 0.5679 0.8362 0.9585 0.087 Uiso 1 1 calc GR . . . .
C21 C 0.6584(2) 0.70402(14) 0.62629(19) 0.0392(8) Uani 1 1 d . . . . .
C22 C 0.6264(2) 0.75142(14) 0.64395(19) 0.0395(8) Uani 1 1 d . . . . .
C23 C 0.5540(2) 0.75444(14) 0.61139(19) 0.0388(8) Uani 1 1 d . . . . .
C24 C 0.5417(2) 0.70932(14) 0.57264(18) 0.0392(8) Uani 1 1 d . . . . .
C25 C 0.6064(2) 0.67848(14) 0.58164(18) 0.0385(8) Uani 1 1 d . . . . .
C26 C 0.7376(2) 0.68846(17) 0.6478(2) 0.0495(10) Uani 1 1 d . . . . .
H26A H 0.7431 0.6822 0.6954 0.074 Uiso 1 1 calc GR . . . .
H26B H 0.7712 0.7163 0.6373 0.074 Uiso 1 1 calc GR . . . .
H26C H 0.7497 0.6568 0.6247 0.074 Uiso 1 1 calc GR . . . .
C27 C 0.6679(3) 0.79397(16) 0.6818(2) 0.0506(10) Uani 1 1 d . . . . .
H27A H 0.6325 0.8173 0.7000 0.076 Uiso 1 1 calc GR . . . .
H27B H 0.6973 0.8133 0.6524 0.076 Uiso 1 1 calc GR . . . .
H27C H 0.7009 0.7790 0.7178 0.076 Uiso 1 1 calc GR . . . .
C28 C 0.5002(3) 0.79832(16) 0.6164(2) 0.0521(11) Uani 1 1 d . . . . .
H28A H 0.4493 0.7851 0.6093 0.078 Uiso 1 1 calc GR . . . .
H28B H 0.5079 0.8244 0.5830 0.078 Uiso 1 1 calc GR . . . .
H28C H 0.5083 0.8140 0.6602 0.078 Uiso 1 1 calc GR . . . .
C29 C 0.4765(3) 0.69873(19) 0.5236(2) 0.0546(11) Uani 1 1 d . . . . .
H29A H 0.4652 0.6617 0.5233 0.082 Uiso 1 1 calc GR . . . .
H29B H 0.4882 0.7094 0.4797 0.082 Uiso 1 1 calc GR . . . .
H29C H 0.4335 0.7182 0.5356 0.082 Uiso 1 1 calc GR . . . .
C30 C 0.6203(3) 0.63042(16) 0.5432(2) 0.0497(10) Uani 1 1 d . . . . .
H30A H 0.6671 0.6146 0.5611 0.075 Uiso 1 1 calc GR . . . .
H30B H 0.6233 0.6395 0.4969 0.075 Uiso 1 1 calc GR . . . .
H30C H 0.5796 0.6059 0.5464 0.075 Uiso 1 1 calc GR . . . .
C31 C 0.6917(3) 0.51251(16) 0.7327(2) 0.0489(10) Uani 1 1 d . . . . .
C32 C 0.6551(3) 0.46134(17) 0.7201(2) 0.0525(11) Uani 1 1 d . . . . .
C33 C 0.6672(2) 0.43201(14) 0.7746(2) 0.0446(9) Uani 1 1 d . . . . .
C34 C 0.7181(2) 0.45904(14) 0.82210(19) 0.0382(8) Uani 1 1 d . . . . .
C35 C 0.7365(2) 0.50549(15) 0.7975(2) 0.0438(9) Uani 1 1 d . . . . .
C36 C 0.7239(3) 0.5416(2) 0.6782(3) 0.0800(18) Uani 1 1 d . U . . .
H36A H 0.6878 0.5424 0.6392 0.120 Uiso 1 1 calc GR . . . .
H36B H 0.7692 0.5242 0.6673 0.120 Uiso 1 1 calc GR . . . .
H36C H 0.7357 0.5770 0.6926 0.120 Uiso 1 1 calc GR . . . .
C37 C 0.6156(4) 0.4457(2) 0.6553(3) 0.0846(19) Uani 1 1 d . U . . .
H37A H 0.6519 0.4393 0.6238 0.127 Uiso 1 1 calc GR . . . .
H37B H 0.5819 0.4734 0.6388 0.127 Uiso 1 1 calc GR . . . .
H37C H 0.5870 0.4141 0.6610 0.127 Uiso 1 1 calc GR . . . .
C38 C 0.6382(3) 0.37868(17) 0.7857(3) 0.0697(15) Uani 1 1 d . . . . .
H38A H 0.6800 0.3548 0.7950 0.104 Uiso 1 1 calc GR . . . .
H38B H 0.6074 0.3672 0.7463 0.104 Uiso 1 1 calc GR . . . .
H38C H 0.6084 0.3792 0.8232 0.104 Uiso 1 1 calc GR . . . .
C39 C 0.7462(3) 0.43708(17) 0.8874(2) 0.0524(10) Uani 1 1 d . . . . .
H39A H 0.7043 0.4304 0.9132 0.079 Uiso 1 1 calc GR . . . .
H39B H 0.7802 0.4618 0.9110 0.079 Uiso 1 1 calc GR . . . .
H39C H 0.7724 0.4046 0.8810 0.079 Uiso 1 1 calc GR . . . .
C40 C 0.7957(2) 0.54216(18) 0.8236(3) 0.0696(16) Uani 1 1 d . . . . .
H40A H 0.8194 0.5291 0.8656 0.104 Uiso 1 1 calc GR . . . .
H40B H 0.7737 0.5761 0.8305 0.104 Uiso 1 1 calc GR . . . .
H40C H 0.8328 0.5453 0.7921 0.104 Uiso 1 1 calc GR . . . .
C41 C 0.3594(3) 0.49458(16) 0.6077(2) 0.0554(11) Uani 1 1 d . . . . .
C42 C 0.3676(3) 0.53847(17) 0.56887(19) 0.0487(10) Uani 1 1 d . . . . .
C43 C 0.3043(2) 0.56974(15) 0.57276(18) 0.0416(9) Uani 1 1 d . . . . .
C44 C 0.2568(2) 0.54577(16) 0.61440(19) 0.0439(9) Uani 1 1 d . . . . .
C45 C 0.2919(3) 0.49824(16) 0.6362(2) 0.0527(11) Uani 1 1 d . . . . .
C46 C 0.4108(4) 0.4484(2) 0.6086(3) 0.093(2) Uani 1 1 d . . . . .
H46A H 0.4588 0.4574 0.6322 0.139 Uiso 1 1 calc GR . . . .
H46B H 0.4179 0.4385 0.5633 0.139 Uiso 1 1 calc GR . . . .
H46C H 0.3890 0.4194 0.6308 0.139 Uiso 1 1 calc GR . . . .
C47 C 0.4271(3) 0.5462(2) 0.5230(2) 0.0718(15) Uani 1 1 d . . . . .
H47A H 0.4222 0.5807 0.5033 0.108 Uiso 1 1 calc GR . . . .
H47B H 0.4218 0.5200 0.4882 0.108 Uiso 1 1 calc GR . . . .
H47C H 0.4760 0.5429 0.5478 0.108 Uiso 1 1 calc GR . . . .
C48 C 0.2862(3) 0.61660(17) 0.5309(2) 0.0526(11) Uani 1 1 d . . . . .
H48A H 0.2452 0.6355 0.5477 0.079 Uiso 1 1 calc GR . . . .
H48B H 0.2718 0.6058 0.4854 0.079 Uiso 1 1 calc GR . . . .
H48C H 0.3299 0.6391 0.5322 0.079 Uiso 1 1 calc GR . . . .
C49 C 0.1796(3) 0.5617(2) 0.6237(2) 0.0599(12) Uani 1 1 d . . . . .
H49A H 0.1497 0.5309 0.6301 0.090 Uiso 1 1 calc GR . . . .
H49B H 0.1583 0.5805 0.5847 0.090 Uiso 1 1 calc GR . . . .
H49C H 0.1801 0.5841 0.6624 0.090 Uiso 1 1 calc GR . . . .
C50 C 0.2584(4) 0.4570(2) 0.6754(3) 0.0809(18) Uani 1 1 d . . . . .
H50A H 0.2951 0.4452 0.7107 0.121 Uiso 1 1 calc GR . . . .
H50B H 0.2432 0.4278 0.6466 0.121 Uiso 1 1 calc GR . . . .
H50C H 0.2151 0.4709 0.6946 0.121 Uiso 1 1 calc GR . . . .
C51 C 0.1047(2) 0.57329(17) 0.8342(2) 0.0526(11) Uani 1 1 d . . . . .
C52 C 0.0379(3) 0.6022(2) 0.8273(3) 0.0686(15) Uani 1 1 d . . . . .
C53 C 0.0385(3) 0.6363(2) 0.8819(3) 0.0718(16) Uani 1 1 d . . . . .
C54 C 0.1048(3) 0.62762(18) 0.9230(2) 0.0563(12) Uani 1 1 d . . . . .
C55 C 0.1456(2) 0.58913(16) 0.8936(2) 0.0469(10) Uani 1 1 d . . . . .
C56 C 0.1243(3) 0.52872(19) 0.7930(3) 0.0681(14) Uani 1 1 d . . . . .
H56A H 0.0910 0.5280 0.7522 0.102 Uiso 1 1 calc GR . . . .
H56B H 0.1193 0.4964 0.8173 0.102 Uiso 1 1 calc GR . . . .
H56C H 0.1756 0.5324 0.7824 0.102 Uiso 1 1 calc GR . . . .
C57 C -0.0257(3) 0.5912(3) 0.7766(4) 0.100(2) Uani 1 1 d . U . . .
H57A H -0.0612 0.6198 0.7752 0.150 Uiso 1 1 calc GR . . . .
H57B H -0.0503 0.5591 0.7880 0.150 Uiso 1 1 calc GR . . . .
H57C H -0.0071 0.5873 0.7334 0.150 Uiso 1 1 calc GR . . . .
C58 C -0.0248(4) 0.6697(3) 0.8994(4) 0.102(2) Uani 1 1 d . U . . .
H58A H -0.0084 0.7058 0.9037 0.152 Uiso 1 1 calc GR . . . .
H58B H -0.0412 0.6580 0.9412 0.152 Uiso 1 1 calc GR . . . .
H58C H -0.0661 0.6671 0.8648 0.152 Uiso 1 1 calc GR . . . .
C59 C 0.1231(4) 0.6504(2) 0.9910(3) 0.0767(17) Uani 1 1 d . . . . .
H59A H 0.1769 0.6499 1.0023 0.115 Uiso 1 1 calc GR . . . .
H59B H 0.0991 0.6299 1.0232 0.115 Uiso 1 1 calc GR . . . .
H59C H 0.1051 0.6861 0.9915 0.115 Uiso 1 1 calc GR . . . .
C60 C 0.2160(3) 0.56387(17) 0.9238(2) 0.0523(11) Uani 1 1 d . . . . .
H60A H 0.2569 0.5726 0.8978 0.078 Uiso 1 1 calc GR . . . .
H60B H 0.2093 0.5263 0.9243 0.078 Uiso 1 1 calc GR . . . .
H60C H 0.2274 0.5764 0.9690 0.078 Uiso 1 1 calc GR . . . .
C61 C 0.0824(2) 0.76653(16) 0.7709(2) 0.0495(10) Uani 1 1 d . . . . .
C62 C 0.0345(2) 0.72942(17) 0.7386(2) 0.0482(10) Uani 1 1 d . . . . .
C63 C 0.0736(2) 0.70317(15) 0.6924(2) 0.0441(9) Uani 1 1 d . . . . .
C64 C 0.1459(2) 0.72475(14) 0.6951(2) 0.0412(9) Uani 1 1 d . . . . .
C65 C 0.1515(2) 0.76371(15) 0.7436(2) 0.0429(9) Uani 1 1 d . . . . .
C66 C 0.0573(3) 0.8077(2) 0.8156(3) 0.0746(16) Uani 1 1 d . . . . .
H66A H 0.0407 0.7916 0.8551 0.112 Uiso 1 1 calc GR . . . .
H66B H 0.0162 0.8272 0.7926 0.112 Uiso 1 1 calc GR . . . .
H66C H 0.0986 0.8313 0.8284 0.112 Uiso 1 1 calc GR . . . .
C67 C -0.0485(3) 0.7281(2) 0.7406(3) 0.0735(16) Uani 1 1 d . . . . .
H67A H -0.0676 0.6945 0.7246 0.110 Uiso 1 1 calc GR . . . .
H67B H -0.0714 0.7556 0.7125 0.110 Uiso 1 1 calc GR . . . .
H67C H -0.0604 0.7333 0.7859 0.110 Uiso 1 1 calc GR . . . .
C68 C 0.0406(3) 0.66666(18) 0.6404(3) 0.0629(13) Uani 1 1 d . . . . .
H68A H 0.0708 0.6668 0.6032 0.094 Uiso 1 1 calc GR . . . .
H68B H -0.0100 0.6777 0.6254 0.094 Uiso 1 1 calc GR . . . .
H68C H 0.0394 0.6317 0.6587 0.094 Uiso 1 1 calc GR . . . .
C69 C 0.2006(3) 0.71225(19) 0.6468(2) 0.0552(11) Uani 1 1 d . . . . .
H69A H 0.2438 0.7350 0.6545 0.083 Uiso 1 1 calc GR . . . .
H69B H 0.1773 0.7174 0.6019 0.083 Uiso 1 1 calc GR . . . .
H69C H 0.2165 0.6762 0.6524 0.083 Uiso 1 1 calc GR . . . .
C70 C 0.2176(3) 0.79892(17) 0.7579(3) 0.0599(12) Uani 1 1 d . . . . .
H70A H 0.2575 0.7801 0.7835 0.090 Uiso 1 1 calc GR . . . .
H70B H 0.2033 0.8289 0.7831 0.090 Uiso 1 1 calc GR . . . .
H70C H 0.2348 0.8106 0.7164 0.090 Uiso 1 1 calc GR . . . .
C71 C 0.7039(3) 0.77228(17) 0.9287(2) 0.0545(11) Uani 1 1 d . . . . .
H71A H 0.7235 0.7789 0.9749 0.065 Uiso 1 1 calc R . . . .
H71B H 0.6547 0.7890 0.9202 0.065 Uiso 1 1 calc R . . . .
C72 C 0.7559(3) 0.7922(2) 0.8825(3) 0.0722(15) Uani 1 1 d . . . . .
H72A H 0.7282 0.8074 0.8429 0.087 Uiso 1 1 calc R . . . .
H72B H 0.7890 0.8189 0.9040 0.087 Uiso 1 1 calc R . . . .
C73 C 0.7988(3) 0.7465(3) 0.8649(4) 0.094(2) Uani 1 1 d . . . . .
H73A H 0.8523 0.7517 0.8786 0.113 Uiso 1 1 calc R . . . .
H73B H 0.7923 0.7407 0.8168 0.113 Uiso 1 1 calc R . . . .
C74 C 0.7704(3) 0.7015(2) 0.8999(3) 0.0740(16) Uani 1 1 d . . . . .
H74A H 0.7667 0.6705 0.8713 0.089 Uiso 1 1 calc R . . . .
H74B H 0.8033 0.6935 0.9403 0.089 Uiso 1 1 calc R . . . .
C75 C 0.3551(2) 0.49937(16) 0.8309(2) 0.0461(9) Uani 1 1 d . . . . .
H75A H 0.3024 0.5060 0.8156 0.055 Uiso 1 1 calc R . . . .
H75B H 0.3717 0.5254 0.8647 0.055 Uiso 1 1 calc R . . . .
C76 C 0.3648(4) 0.4454(2) 0.8587(3) 0.0798(18) Uani 1 1 d . . . . .
H76C H 0.3867 0.4469 0.9050 0.096 Uiso 0.5 1 calc R . P A 2
H76D H 0.3163 0.4278 0.8572 0.096 Uiso 0.5 1 calc R . P A 2
H76A H 0.3265 0.4217 0.8380 0.096 Uiso 0.5 1 calc R . P B 1
H76B H 0.3629 0.4453 0.9069 0.096 Uiso 0.5 1 calc R . P B 1
C77B C 0.4129(9) 0.4182(5) 0.8194(7) 0.068(4) Uani 0.5 1 d . . P C 2
H77A H 0.3842 0.3936 0.7899 0.081 Uiso 0.5 1 calc R . P C 2
H77B H 0.4505 0.3986 0.8479 0.081 Uiso 0.5 1 calc R . P C 2
C78 C 0.4494(3) 0.45716(16) 0.7804(3) 0.0569(12) Uani 1 1 d . . . . .
H78C H 0.4987 0.4665 0.8025 0.068 Uiso 0.5 1 calc R . P C 2
H78D H 0.4558 0.4436 0.7360 0.068 Uiso 0.5 1 calc R . P C 2
H78A H 0.4356 0.4337 0.7429 0.068 Uiso 0.5 1 calc R . P C 1
H78B H 0.5011 0.4687 0.7778 0.068 Uiso 0.5 1 calc R . P C 1
C79 C 0.1994(3) 0.77092(18) 0.9280(2) 0.0579(12) Uani 1 1 d . . . . .
H79A H 0.1560 0.7666 0.9533 0.069 Uiso 1 1 calc R . . . .
H79B H 0.1885 0.7985 0.8949 0.069 Uiso 1 1 calc R . . . .
C80 C 0.2676(3) 0.78412(19) 0.9732(2) 0.0599(12) Uani 1 1 d . . . . .
H80A H 0.2549 0.8049 1.0112 0.072 Uiso 1 1 calc R . . . .
H80B H 0.3042 0.8032 0.9496 0.072 Uiso 1 1 calc R . . . .
C81 C 0.2966(3) 0.73100(18) 0.9949(2) 0.0542(11) Uani 1 1 d . . . . .
H81A H 0.3498 0.7322 1.0113 0.065 Uiso 1 1 calc R . . . .
H81B H 0.2681 0.7162 1.0293 0.065 Uiso 1 1 calc R . . . .
C82 C 0.2841(2) 0.70094(18) 0.9311(2) 0.0501(10) Uani 1 1 d . . . . .
H82A H 0.3267 0.7052 0.9048 0.060 Uiso 1 1 calc R . . . .
H82B H 0.2776 0.6637 0.9401 0.060 Uiso 1 1 calc R . . . .
O4 O 0.1880(3) 0.4137(2) 0.4539(3) 0.136(2) Uani 1 1 d . . . . .
C83 C 0.1900(6) 0.4580(4) 0.4848(4) 0.134(4) Uani 1 1 d . . . . .
H83A H 0.2283 0.4806 0.4687 0.161 Uiso 1 1 calc R . . . .
H83B H 0.2023 0.4526 0.5326 0.161 Uiso 1 1 calc R . . . .
C84 C 0.1135(8) 0.4835(3) 0.4720(5) 0.159(5) Uani 1 1 d . . . . .
H84A H 0.0865 0.4813 0.5118 0.191 Uiso 1 1 calc R . . . .
H84B H 0.1188 0.5204 0.4605 0.191 Uiso 1 1 calc R . . . .
C85 C 0.0737(6) 0.4564(5) 0.4186(6) 0.159(4) Uani 1 1 d . . . . .
H85A H 0.0760 0.4744 0.3761 0.191 Uiso 1 1 calc R . . . .
H85B H 0.0214 0.4503 0.4263 0.191 Uiso 1 1 calc R . . . .
C86 C 0.1193(4) 0.4062(4) 0.4224(5) 0.115(3) Uani 1 1 d . . . . .
H86A H 0.0930 0.3796 0.4461 0.138 Uiso 1 1 calc R . . . .
H86B H 0.1239 0.3933 0.3774 0.138 Uiso 1 1 calc R . . . .
C77A C 0.4445(10) 0.4304(5) 0.8399(6) 0.069(4) Uani 0.5 1 d . . P C 1
H77C H 0.4835 0.4420 0.8742 0.083 Uiso 0.5 1 calc R . P C 1
H77D H 0.4489 0.3926 0.8337 0.083 Uiso 0.5 1 calc R . P C 1

loop_
_atom_site_aniso_label
_atom_site_aniso_U_11
_atom_site_aniso_U_22
_atom_site_aniso_U_33
_atom_site_aniso_U_23
_atom_site_aniso_U_13
_atom_site_aniso_U_12
Sm1 0.03411(9) 0.02626(8) 0.03052(9) 0.00211(7) 0.00500(7) 0.00227(7)
Sm2 0.03650(9) 0.02505(8) 0.02873(9) 0.00368(6) 0.01298(7) 0.00097(7)
Sm3 0.04042(10) 0.02298(8) 0.02548(8) -0.00046(6) 0.00647(7) -0.00037(7)
Sm4 0.03278(10) 0.03422(10) 0.04280(11) 0.00727(8) 0.01111(8) 0.00275(7)
As1 0.03556(18) 0.02357(16) 0.03881(19) 0.00186(14) 0.00387(15) -0.00196(13)
As2 0.0436(2) 0.02845(17) 0.03201(18) 0.00390(14) 0.01603(15) 0.00820(14)
As3 0.03225(17) 0.02417(15) 0.03320(18) -0.00091(13) 0.00943(14) -0.00037(13)
S1 0.0488(5) 0.0331(4) 0.0380(5) 0.0042(4) 0.0154(4) 0.0078(4)
S2 0.0463(5) 0.0254(4) 0.0368(5) 0.0015(3) 0.0138(4) 0.0003(3)
S3 0.0356(4) 0.0319(4) 0.0419(5) 0.0032(4) 0.0125(4) 0.0059(3)
S4 0.0489(5) 0.0285(4) 0.0308(4) 0.0012(3) 0.0150(4) 0.0078(4)
S5 0.0398(5) 0.0299(4) 0.0308(4) 0.0068(3) 0.0091(4) 0.0017(3)
S6 0.0342(4) 0.0280(4) 0.0262(4) 0.0004(3) 0.0073(3) 0.0012(3)
S7 0.0342(4) 0.0259(4) 0.0357(4) 0.0003(3) 0.0096(3) -0.0038(3)
O1 0.0371(14) 0.0438(15) 0.0656(19) -0.0059(14) 0.0052(13) -0.0017(12)
O2 0.0558(16) 0.0291(12) 0.0380(14) 0.0061(11) 0.0109(12) 0.0038(11)
O3 0.0512(16) 0.0477(16) 0.0421(15) -0.0047(12) 0.0072(13) 0.0109(13)
C1 0.053(2) 0.0363(19) 0.037(2) 0.0045(16) 0.0017(17) 0.0079(17)
C2 0.055(2) 0.0293(17) 0.0290(17) 0.0057(14) 0.0068(16) 0.0046(16)
C3 0.055(2) 0.0311(17) 0.0261(17) 0.0056(14) 0.0048(15) 0.0073(16)
C4 0.061(3) 0.0373(19) 0.0306(19) 0.0017(16) 0.0025(17) 0.0042(18)
C5 0.057(2) 0.038(2) 0.040(2) 0.0060(17) -0.0109(18) 0.0004(18)
C6 0.059(3) 0.048(2) 0.061(3) 0.010(2) 0.003(2) 0.016(2)
C7 0.069(3) 0.0286(17) 0.0347(19) 0.0032(15) 0.0099(18) -0.0002(17)
C8 0.057(2) 0.044(2) 0.039(2) 0.0089(17) 0.0121(18) 0.0039(19)
C9 0.099(4) 0.044(2) 0.031(2) -0.0044(18) 0.000(2) 0.014(2)
C10 0.072(3) 0.059(3) 0.061(3) 0.003(2) -0.025(3) -0.006(2)
C11 0.0404(19) 0.0218(15) 0.049(2) -0.0025(15) 0.0096(16) 0.0001(14)
C12 0.049(2) 0.0225(16) 0.051(2) 0.0020(15) 0.0127(18) 0.0042(15)
C13 0.058(3) 0.0248(17) 0.069(3) 0.0022(18) 0.022(2) -0.0028(17)
C14 0.046(2) 0.0291(19) 0.084(3) -0.008(2) 0.016(2) -0.0086(17)
C15 0.042(2) 0.0259(17) 0.065(3) -0.0100(17) 0.0028(19) -0.0017(15)
C16 0.048(2) 0.0328(19) 0.059(3) -0.0046(18) 0.0110(19) 0.0067(17)
C17 0.057(3) 0.043(2) 0.048(2) 0.0094(18) 0.009(2) 0.0126(19)
C18 0.084(3) 0.034(2) 0.092(4) 0.011(2) 0.042(3) -0.007(2)
C19 0.054(3) 0.057(3) 0.132(6) -0.006(3) 0.014(3) -0.022(2)
C20 0.053(3) 0.048(2) 0.069(3) -0.019(2) -0.007(2) -0.001(2)
C21 0.047(2) 0.0362(19) 0.0373(19) 0.0048(15) 0.0197(17) -0.0025(16)
C22 0.049(2) 0.0339(18) 0.039(2) 0.0030(15) 0.0205(17) -0.0063(16)
C23 0.047(2) 0.0349(18) 0.0377(19) 0.0096(15) 0.0192(16) -0.0009(16)
C24 0.050(2) 0.0385(19) 0.0313(18) 0.0098(15) 0.0133(16) -0.0048(16)
C25 0.050(2) 0.0359(19) 0.0324(18) 0.0040(15) 0.0200(16) -0.0056(16)
C26 0.045(2) 0.054(2) 0.052(2) 0.010(2) 0.0210(19) 0.0039(19)
C27 0.059(3) 0.042(2) 0.054(3) -0.0027(19) 0.022(2) -0.0173(19)
C28 0.063(3) 0.040(2) 0.058(3) 0.0166(19) 0.025(2) 0.0067(19)
C29 0.060(3) 0.066(3) 0.038(2) 0.010(2) 0.0075(19) -0.009(2)
C30 0.067(3) 0.045(2) 0.041(2) -0.0031(18) 0.027(2) -0.006(2)
C31 0.063(3) 0.042(2) 0.045(2) 0.0111(18) 0.029(2) 0.0244(19)
C32 0.069(3) 0.049(2) 0.039(2) -0.0066(18) 0.004(2) 0.032(2)
C33 0.052(2) 0.0319(18) 0.051(2) -0.0036(17) 0.0083(18) 0.0144(17)
C34 0.040(2) 0.0361(18) 0.039(2) 0.0034(15) 0.0099(16) 0.0118(15)
C35 0.042(2) 0.0352(19) 0.058(2) 0.0036(17) 0.0233(19) 0.0123(16)
C36 0.091(3) 0.078(3) 0.082(3) 0.033(3) 0.061(3) 0.050(3)
C37 0.118(4) 0.078(3) 0.052(3) -0.021(2) -0.019(3) 0.056(3)
C38 0.067(3) 0.035(2) 0.104(4) 0.000(2) -0.009(3) 0.004(2)
C39 0.056(3) 0.052(2) 0.049(2) 0.006(2) 0.004(2) 0.015(2)
C40 0.036(2) 0.044(2) 0.133(5) -0.001(3) 0.027(3) 0.0050(19)
C41 0.078(3) 0.040(2) 0.046(2) -0.0185(19) -0.007(2) 0.005(2)
C42 0.061(3) 0.053(2) 0.0314(19) -0.0128(18) 0.0012(18) 0.003(2)
C43 0.051(2) 0.041(2) 0.0316(19) -0.0046(16) -0.0011(16) -0.0041(17)
C44 0.050(2) 0.044(2) 0.036(2) -0.0077(17) 0.0002(17) -0.0096(18)
C45 0.077(3) 0.036(2) 0.042(2) -0.0019(17) -0.008(2) -0.019(2)
C46 0.147(6) 0.057(3) 0.069(4) -0.034(3) -0.022(4) 0.037(4)
C47 0.071(3) 0.108(4) 0.037(2) -0.018(3) 0.007(2) 0.007(3)
C48 0.057(3) 0.057(3) 0.040(2) 0.0101(19) -0.0105(19) -0.006(2)
C49 0.050(3) 0.077(3) 0.053(3) -0.014(2) 0.004(2) -0.016(2)
C50 0.116(5) 0.057(3) 0.065(3) 0.010(3) -0.019(3) -0.047(3)
C51 0.052(2) 0.045(2) 0.063(3) 0.016(2) 0.017(2) -0.0122(19)
C52 0.044(2) 0.074(3) 0.089(4) 0.039(3) 0.008(2) -0.013(2)
C53 0.052(3) 0.072(3) 0.098(4) 0.035(3) 0.042(3) 0.015(2)
C54 0.058(3) 0.054(3) 0.062(3) 0.018(2) 0.035(2) 0.011(2)
C55 0.049(2) 0.043(2) 0.052(2) 0.0153(18) 0.0208(19) 0.0037(18)
C56 0.087(4) 0.052(3) 0.067(3) 0.004(2) 0.014(3) -0.029(3)
C57 0.068(3) 0.099(4) 0.127(5) 0.039(4) -0.014(3) -0.036(3)
C58 0.075(4) 0.110(4) 0.130(5) 0.043(4) 0.058(4) 0.033(3)
C59 0.110(4) 0.066(3) 0.064(3) 0.012(3) 0.057(3) 0.017(3)
C60 0.060(3) 0.050(2) 0.049(2) 0.010(2) 0.016(2) 0.013(2)
C61 0.053(2) 0.042(2) 0.053(2) 0.0040(19) 0.005(2) 0.0134(19)
C62 0.035(2) 0.050(2) 0.060(3) 0.014(2) 0.0045(18) 0.0082(17)
C63 0.040(2) 0.038(2) 0.052(2) 0.0089(18) -0.0021(18) 0.0004(16)
C64 0.040(2) 0.0363(19) 0.048(2) 0.0125(17) 0.0034(17) 0.0040(16)
C65 0.043(2) 0.0334(19) 0.051(2) 0.0120(17) -0.0029(18) 0.0020(16)
C66 0.080(4) 0.064(3) 0.077(4) -0.006(3) -0.003(3) 0.039(3)
C67 0.039(2) 0.088(4) 0.095(4) 0.026(3) 0.012(3) 0.012(2)
C68 0.061(3) 0.048(3) 0.076(3) -0.002(2) -0.012(3) -0.003(2)
C69 0.053(3) 0.065(3) 0.048(2) 0.022(2) 0.008(2) 0.014(2)
C70 0.059(3) 0.044(2) 0.073(3) 0.013(2) -0.010(2) -0.008(2)
C71 0.050(2) 0.046(2) 0.068(3) -0.021(2) 0.011(2) -0.0056(19)
C72 0.076(3) 0.058(3) 0.086(4) -0.004(3) 0.022(3) -0.017(3)
C73 0.069(4) 0.111(5) 0.109(5) 0.014(4) 0.043(4) 0.018(4)
C74 0.039(2) 0.063(3) 0.120(5) -0.021(3) 0.009(3) 0.004(2)
C75 0.059(3) 0.045(2) 0.035(2) 0.0021(17) 0.0113(18) -0.0019(19)
C76 0.126(5) 0.052(3) 0.066(3) 0.023(3) 0.035(3) 0.002(3)
C77B 0.101(11) 0.036(6) 0.066(10) 0.009(6) 0.006(7) 0.002(6)
C78 0.071(3) 0.032(2) 0.070(3) 0.008(2) 0.018(2) 0.007(2)
C79 0.066(3) 0.052(3) 0.055(3) -0.008(2) 0.005(2) 0.021(2)
C80 0.068(3) 0.062(3) 0.052(3) -0.017(2) 0.011(2) 0.008(2)
C81 0.056(3) 0.068(3) 0.040(2) -0.003(2) 0.0111(19) 0.011(2)
C82 0.047(2) 0.055(2) 0.049(2) -0.010(2) 0.0059(19) 0.0127(19)
O4 0.125(5) 0.119(4) 0.157(6) -0.025(4) -0.020(4) -0.021(4)
C83 0.186(10) 0.141(8) 0.081(5) -0.059(5) 0.044(6) -0.049(7)
C84 0.279(15) 0.076(5) 0.127(8) -0.019(5) 0.044(9) 0.036(7)
C85 0.129(8) 0.172(10) 0.174(11) -0.050(9) 0.001(7) -0.003(8)
C86 0.070(4) 0.134(7) 0.142(7) -0.051(6) 0.015(4) -0.013(4)
C77A 0.132(14) 0.032(6) 0.041(6) 0.001(5) -0.005(7) 0.026(7)

loop_
_atom_type_symbol
_atom_type_description
_atom_type_scat_dispersion_real
_atom_type_scat_dispersion_imag
_atom_type_scat_source
C C 0.0033 0.0016 'International Tables Vol C Tables 4.2.6.8 and 6.1.1.4'
H H 0.0000 0.0000 'International Tables Vol C Tables 4.2.6.8 and 6.1.1.4'
As As 0.0499 2.0058 'International Tables Vol C Tables 4.2.6.8 and 6.1.1.4'
O O 0.0106 0.0060 'International Tables Vol C Tables 4.2.6.8 and 6.1.1.4'
S S 0.1246 0.1234 'International Tables Vol C Tables 4.2.6.8 and 6.1.1.4'
Sm Sm -0.1638 3.4418 'International Tables Vol C Tables 4.2.6.8 and 6.1.1.4'

loop_
_geom_angle_atom_site_label_1
_geom_angle_atom_site_label_2
_geom_angle_atom_site_label_3
_geom_angle
S1 Sm1 Sm2 103.71(2)
S1 Sm1 S2 73.21(3)
S1 Sm1 S3 146.48(3)
S1 Sm1 S6 89.91(3)
S2 Sm1 Sm2 44.219(18)
S2 Sm1 S3 74.97(2)
S2 Sm1 S6 80.86(3)
S3 Sm1 Sm2 44.001(18)
S6 Sm1 Sm2 49.534(16)
S6 Sm1 S3 74.81(2)
O1 Sm1 Sm2 99.49(7)
O1 Sm1 S1 104.37(7)
O1 Sm1 S2 76.99(7)
O1 Sm1 S3 78.21(7)
O1 Sm1 S6 148.67(7)
O1 Sm1 C1 86.11(11)
O1 Sm1 C2 116.07(11)
O1 Sm1 C3 123.56(11)
O1 Sm1 C4 96.72(12)
O1 Sm1 C5 74.33(12)
C1 Sm1 Sm2 127.12(8)
C1 Sm1 S1 125.88(9)
C1 Sm1 S2 157.69(9)
C1 Sm1 S3 87.50(9)
C1 Sm1 S6 108.13(9)
C1 Sm1 C2 29.98(12)
C1 Sm1 C3 49.55(12)
C1 Sm1 C4 49.70(12)
C1 Sm1 C5 30.10(12)
C2 Sm1 Sm2 118.04(8)
C2 Sm1 S1 113.20(8)
C2 Sm1 S2 161.53(8)
C2 Sm1 S3 94.29(8)
C2 Sm1 S6 81.83(8)
C2 Sm1 C3 29.95(11)
C2 Sm1 C4 49.48(11)
C3 Sm1 Sm2 133.44(8)
C3 Sm1 S1 83.52(8)
C3 Sm1 S2 152.74(8)
C3 Sm1 S3 123.54(8)
C3 Sm1 S6 85.17(8)
C3 Sm1 C4 29.93(12)
C4 Sm1 Sm2 163.22(9)
C4 Sm1 S1 76.23(9)
C4 Sm1 S2 145.97(8)
C4 Sm1 S3 137.20(9)
C4 Sm1 S6 113.89(9)
C5 Sm1 Sm2 155.02(9)
C5 Sm1 S1 101.27(9)
C5 Sm1 S2 148.36(9)
C5 Sm1 S3 111.37(10)
C5 Sm1 S6 130.72(9)
C5 Sm1 C2 49.53(12)
C5 Sm1 C3 49.58(12)
C5 Sm1 C4 30.20(13)
Sm3 Sm2 Sm1 92.156(5)
S2 Sm2 Sm1 45.593(18)
S2 Sm2 Sm3 123.266(19)
S2 Sm2 S4 146.66(3)
S2 Sm2 S5 103.76(3)
S2 Sm2 S6 79.17(2)
S3 Sm2 Sm1 46.594(18)
S3 Sm2 Sm3 99.501(19)
S3 Sm2 S2 78.09(3)
S3 Sm2 S4 74.90(3)
S3 Sm2 S5 139.47(3)
S3 Sm2 S6 74.12(2)
S4 Sm2 Sm1 101.093(18)
S4 Sm2 Sm3 45.013(19)
S4 Sm2 S6 74.94(2)
S5 Sm2 Sm1 106.219(18)
S5 Sm2 Sm3 45.024(17)
S5 Sm2 S4 84.98(3)
S5 Sm2 S6 66.74(2)
S6 Sm2 Sm1 46.106(16)
S6 Sm2 Sm3 47.239(16)
C21 Sm2 Sm1 121.09(9)
C21 Sm2 Sm3 138.59(8)
C21 Sm2 S2 98.14(8)
C21 Sm2 S3 88.87(9)
C21 Sm2 S4 100.49(8)
C21 Sm2 S5 129.79(9)
C21 Sm2 S6 162.99(9)
C21 Sm2 C25 29.68(12)
C22 Sm2 Sm1 113.49(8)
C22 Sm2 Sm3 153.52(9)
C22 Sm2 S2 75.53(8)
C22 Sm2 S3 102.97(9)
C22 Sm2 S4 129.46(8)
C22 Sm2 S5 116.84(9)
C22 Sm2 S6 154.55(8)
C22 Sm2 C21 29.97(11)
C22 Sm2 C25 49.22(11)
C23 Sm2 Sm1 131.55(9)
C23 Sm2 Sm3 125.59(9)
C23 Sm2 S2 86.20(9)
C23 Sm2 S3 133.07(9)
C23 Sm2 S4 126.74(9)
C23 Sm2 S5 87.09(9)
C23 Sm2 S6 145.52(8)
C23 Sm2 C21 49.74(11)
C23 Sm2 C22 30.12(12)
C23 Sm2 C24 30.33(11)
C23 Sm2 C25 49.67(11)
C24 Sm2 Sm1 161.63(8)
C24 Sm2 Sm3 104.04(8)
C24 Sm2 S2 116.54(8)
C24 Sm2 S3 135.94(9)
C24 Sm2 S4 96.53(8)
C24 Sm2 S5 80.30(9)
C24 Sm2 S6 146.39(9)
C24 Sm2 C21 49.52(12)
C24 Sm2 C22 49.62(12)
C24 Sm2 C25 30.02(12)
C25 Sm2 Sm1 148.62(9)
C25 Sm2 Sm3 110.67(8)
C25 Sm2 S2 124.52(8)
C25 Sm2 S3 106.45(9)
C25 Sm2 S4 82.23(8)
C25 Sm2 S5 105.15(9)
C25 Sm2 S6 156.23(8)
As3 Sm3 Sm2 61.510(7)
S4 Sm3 Sm2 45.376(18)
S4 Sm3 As3 105.509(19)
S4 Sm3 S5 85.36(3)
S4 Sm3 S6 77.11(2)
S4 Sm3 S7 146.41(3)
S5 Sm3 Sm2 45.076(19)
S5 Sm3 As3 42.625(18)
S5 Sm3 S6 68.44(2)
S5 Sm3 S7 75.63(2)
S6 Sm3 Sm2 49.786(16)
S6 Sm3 As3 41.782(17)
S7 Sm3 Sm2 104.415(17)
S7 Sm3 As3 42.936(17)
S7 Sm3 S6 70.25(2)
O2 Sm3 Sm2 115.33(7)
O2 Sm3 As3 110.82(6)
O2 Sm3 S4 90.72(7)
O2 Sm3 S5 149.60(7)
O2 Sm3 S6 81.28(7)
O2 Sm3 S7 92.00(6)
O2 Sm3 C41 84.08(12)
O2 Sm3 C42 113.21(11)
O2 Sm3 C43 128.66(10)
O2 Sm3 C44 106.26(11)
O2 Sm3 C45 79.60(11)
C41 Sm3 Sm2 124.95(12)
C41 Sm3 As3 160.23(10)
C41 Sm3 S4 86.59(11)
C41 Sm3 S5 125.62(11)
C41 Sm3 S6 157.86(10)
C41 Sm3 S7 126.99(11)
C41 Sm3 C42 30.03(14)
C41 Sm3 C43 49.36(13)
C41 Sm3 C44 50.06(14)
C41 Sm3 C45 30.26(15)
C42 Sm3 Sm2 103.23(10)
C42 Sm3 As3 135.58(10)
C42 Sm3 S4 79.67(10)
C42 Sm3 S5 95.75(10)
C42 Sm3 S6 152.76(10)
C42 Sm3 S7 128.99(10)
C42 Sm3 C43 30.00(12)
C42 Sm3 C44 49.92(13)
C43 Sm3 Sm2 109.68(8)
C43 Sm3 As3 111.50(8)
C43 Sm3 S4 104.51(9)
C43 Sm3 S5 81.29(8)
C43 Sm3 S6 149.55(8)
C43 Sm3 S7 99.73(9)
C44 Sm3 Sm2 137.57(9)
C44 Sm3 As3 111.45(9)
C44 Sm3 S4 129.57(9)
C44 Sm3 S5 99.31(9)
C44 Sm3 S6 151.01(9)
C44 Sm3 S7 81.40(9)
C44 Sm3 C43 29.85(12)
C45 Sm3 Sm2 153.02(10)
C45 Sm3 As3 136.83(11)
C45 Sm3 S4 116.42(11)
C45 Sm3 S5 128.83(10)
C45 Sm3 S6 156.57(10)
C45 Sm3 S7 96.98(11)
C45 Sm3 C42 49.89(14)
C45 Sm3 C43 49.55(12)
C45 Sm3 C44 30.57(13)
O3 Sm4 S7 94.62(7)
O3 Sm4 C51 120.06(13)
O3 Sm4 C52 127.10(15)
O3 Sm4 C53 99.06(17)
O3 Sm4 C54 77.89(13)
O3 Sm4 C55 90.04(12)
O3 Sm4 C61 85.60(12)
O3 Sm4 C62 114.11(12)
O3 Sm4 C63 130.77(11)
O3 Sm4 C64 108.14(11)
O3 Sm4 C65 81.85(11)
C51 Sm4 S7 80.29(10)
C51 Sm4 C54 49.63(15)
C51 Sm4 C55 30.02(14)
C51 Sm4 C61 140.63(14)
C51 Sm4 C62 113.76(14)
C51 Sm4 C63 108.52(14)
C52 Sm4 S7 108.17(13)
C52 Sm4 C51 30.22(15)
C52 Sm4 C54 49.83(17)
C52 Sm4 C55 49.61(14)
C52 Sm4 C61 110.80(15)
C52 Sm4 C62 86.50(14)
C52 Sm4 C63 91.52(14)
C52 Sm4 C64 120.82(15)
C52 Sm4 C65 135.61(14)
C53 Sm4 S7 128.60(11)
C53 Sm4 C51 50.11(16)
C53 Sm4 C52 30.53(18)
C53 Sm4 C54 30.19(16)
C53 Sm4 C55 49.65(13)
C53 Sm4 C61 100.07(14)
C53 Sm4 C62 87.60(14)
C53 Sm4 C63 106.26(16)
C53 Sm4 C64 135.38(15)
C53 Sm4 C65 130.10(14)
C54 Sm4 S7 109.17(9)
C54 Sm4 C55 29.77(12)
C54 Sm4 C61 119.25(13)
C54 Sm4 C62 115.83(13)
C55 Sm4 S7 81.28(9)
C55 Sm4 C61 148.29(13)
C55 Sm4 C62 134.72(13)
C61 Sm4 S7 130.35(10)
C61 Sm4 C62 29.58(13)
C62 Sm4 S7 130.25(10)
C63 Sm4 S7 101.07(9)
C63 Sm4 C54 136.39(14)
C63 Sm4 C55 138.16(13)
C63 Sm4 C61 49.19(13)
C63 Sm4 C62 29.63(13)
C64 Sm4 S7 84.34(8)
C64 Sm4 C51 130.21(14)
C64 Sm4 C54 165.05(13)
C64 Sm4 C55 157.67(13)
C64 Sm4 C61 49.43(12)
C64 Sm4 C62 49.28(12)
C64 Sm4 C63 30.24(12)
C64 Sm4 C65 30.01(12)
C65 Sm4 S7 100.73(9)
C65 Sm4 C51 158.04(14)
C65 Sm4 C54 144.89(13)
C65 Sm4 C55 171.76(13)
C65 Sm4 C61 30.03(13)
C65 Sm4 C62 49.21(12)
C65 Sm4 C63 49.58(12)
S1 As1 S2 98.55(4)
C11 As1 S1 103.87(11)
C11 As1 S2 103.92(10)
S3 As2 S4 99.56(4)
C31 As2 S3 102.33(13)
C31 As2 S4 100.82(13)
S5 As3 Sm3 58.55(2)
S5 As3 S7 101.55(3)
S6 As3 Sm3 62.02(2)
S6 As3 S5 93.32(3)
S6 As3 S7 96.45(3)
S7 As3 Sm3 59.66(2)
As1 S1 Sm1 91.97(3)
Sm2 S2 Sm1 90.19(2)
As1 S2 Sm1 87.70(3)
As1 S2 Sm2 112.08(4)
Sm2 S3 Sm1 89.41(2)
As2 S3 Sm1 109.75(3)
As2 S3 Sm2 91.90(3)
Sm3 S4 Sm2 89.61(2)
As2 S4 Sm2 90.39(3)
As2 S4 Sm3 108.59(3)
Sm3 S5 Sm2 89.90(2)
As3 S5 Sm2 94.98(3)
As3 S5 Sm3 78.82(3)
Sm1 S6 Sm2 84.36(2)
Sm1 S6 Sm3 159.55(3)
Sm3 S6 Sm2 82.98(2)
As3 S6 Sm1 119.55(3)
As3 S6 Sm2 88.81(3)
As3 S6 Sm3 76.20(3)
Sm4 S7 Sm3 166.45(4)
As3 S7 Sm3 77.40(2)
As3 S7 Sm4 103.73(3)
C71 O1 Sm1 119.2(2)
C74 O1 Sm1 132.8(3)
C74 O1 C71 105.9(3)
C75 O2 Sm3 119.1(2)
C78 O2 Sm3 132.6(2)
C78 O2 C75 108.2(3)
C79 O3 Sm4 130.3(3)
C79 O3 C82 108.2(3)
C82 O3 Sm4 121.0(2)
C2 C1 Sm1 75.7(2)
C2 C1 C5 108.3(4)
C2 C1 C6 125.3(4)
C5 C1 Sm1 75.6(2)
C5 C1 C6 125.8(4)
C6 C1 Sm1 121.8(3)
C1 C2 Sm1 74.3(2)
C1 C2 C3 108.1(3)
C1 C2 C7 126.0(4)
C3 C2 Sm1 75.1(2)
C3 C2 C7 125.6(4)
C7 C2 Sm1 122.0(2)
C2 C3 Sm1 75.0(2)
C2 C3 C8 124.9(4)
C4 C3 Sm1 75.1(2)
C4 C3 C2 108.2(4)
C4 C3 C8 126.7(3)
C8 C3 Sm1 120.6(2)
C3 C4 Sm1 74.9(2)
C3 C4 C5 107.8(3)
C3 C4 C9 126.8(4)
C5 C4 Sm1 74.7(2)
C5 C4 C9 124.9(4)
C9 C4 Sm1 122.4(3)
C1 C5 Sm1 74.3(2)
C1 C5 C4 107.6(4)
C1 C5 C10 126.5(4)
C4 C5 Sm1 75.1(2)
C4 C5 C10 125.4(4)
C10 C5 Sm1 123.0(3)
C12 C11 As1 102.7(2)
C12 C11 C16 115.9(3)
C15 C11 As1 113.4(2)
C15 C11 C12 104.5(3)
C15 C11 C16 116.6(3)
C16 C11 As1 103.2(2)
C13 C12 C11 108.0(4)
C13 C12 C17 129.4(4)
C17 C12 C11 122.6(3)
C12 C13 C14 109.3(4)
C12 C13 C18 127.1(5)
C14 C13 C18 123.5(4)
C13 C14 C19 121.8(5)
C15 C14 C13 109.3(4)
C15 C14 C19 128.9(5)
C11 C15 C20 122.6(4)
C14 C15 C11 108.8(4)
C14 C15 C20 128.3(4)
C22 C21 Sm2 74.3(2)
C22 C21 C26 123.8(4)
C25 C21 Sm2 75.2(2)
C25 C21 C22 107.8(4)
C25 C21 C26 128.1(4)
C26 C21 Sm2 121.1(2)
C21 C22 Sm2 75.7(2)
C21 C22 C27 124.5(4)
C23 C22 Sm2 73.6(2)
C23 C22 C21 108.2(3)
C23 C22 C27 126.6(4)
C27 C22 Sm2 124.3(3)
C22 C23 Sm2 76.3(2)
C22 C23 C24 107.8(3)
C22 C23 C28 125.9(4)
C24 C23 Sm2 75.3(2)
C24 C23 C28 126.2(4)
C28 C23 Sm2 115.2(2)
C23 C24 Sm2 74.3(2)
C23 C24 C29 126.6(4)
C25 C24 Sm2 76.6(2)
C25 C24 C23 108.0(4)
C25 C24 C29 125.0(4)
C29 C24 Sm2 121.5(2)
C21 C25 Sm2 75.1(2)
C21 C25 C24 108.2(3)
C21 C25 C30 126.1(4)
C24 C25 Sm2 73.4(2)
C24 C25 C30 125.2(4)
C30 C25 Sm2 123.5(2)
C32 C31 As2 97.5(3)
C32 C31 C35 103.8(3)
C32 C31 C36 120.9(4)
C35 C31 As2 97.6(2)
C35 C31 C36 119.9(5)
C36 C31 As2 112.7(3)
C31 C32 C37 123.9(4)
C33 C32 C31 108.9(4)
C33 C32 C37 127.1(5)
C32 C33 C34 108.8(4)
C32 C33 C38 127.7(5)
C34 C33 C38 123.4(4)
C33 C34 C39 123.6(4)
C35 C34 C33 110.0(4)
C35 C34 C39 126.4(4)
C34 C35 C31 107.7(4)
C34 C35 C40 128.7(4)
C40 C35 C31 123.3(4)
C42 C41 Sm3 76.0(2)
C42 C41 C45 108.9(4)
C42 C41 C46 123.1(5)
C45 C41 Sm3 75.3(2)
C45 C41 C46 127.4(5)
C46 C41 Sm3 122.2(3)
C41 C42 Sm3 74.0(2)
C41 C42 C43 107.5(4)
C41 C42 C47 125.5(4)
C43 C42 Sm3 75.9(2)
C43 C42 C47 126.4(4)
C47 C42 Sm3 123.3(3)
C42 C43 Sm3 74.1(2)
C42 C43 C48 124.3(4)
C44 C43 Sm3 74.9(2)
C44 C43 C42 109.2(4)
C44 C43 C48 125.9(4)
C48 C43 Sm3 124.4(3)
C43 C44 Sm3 75.2(2)
C43 C44 C45 106.6(4)
C43 C44 C49 126.3(4)
C45 C44 Sm3 73.4(2)
C45 C44 C49 126.2(4)
C49 C44 Sm3 125.3(3)
C41 C45 Sm3 74.4(2)
C41 C45 C44 107.8(4)
C41 C45 C50 125.9(5)
C44 C45 Sm3 76.0(2)
C44 C45 C50 125.9(5)
C50 C45 Sm3 121.1(3)
C52 C51 Sm4 73.9(3)
C52 C51 C55 107.6(5)
C52 C51 C56 126.9(5)
C55 C51 Sm4 75.8(2)
C55 C51 C56 124.9(4)
C56 C51 Sm4 123.2(3)
C51 C52 Sm4 75.9(2)
C51 C52 C53 108.0(5)
C51 C52 C57 123.9(6)
C53 C52 Sm4 74.3(3)
C53 C52 C57 127.3(6)
C57 C52 Sm4 123.4(4)
C52 C53 Sm4 75.2(3)
C52 C53 C58 126.5(6)
C54 C53 Sm4 76.6(2)
C54 C53 C52 107.9(4)
C54 C53 C58 124.9(6)
C58 C53 Sm4 121.9(4)
C53 C54 Sm4 73.2(3)
C53 C54 C59 125.3(5)
C55 C54 Sm4 75.7(2)
C55 C54 C53 108.1(5)
C55 C54 C59 126.1(5)
C59 C54 Sm4 123.5(3)
C51 C55 Sm4 74.2(2)
C51 C55 C60 125.0(4)
C54 C55 Sm4 74.6(2)
C54 C55 C51 108.4(4)
C54 C55 C60 126.1(4)
C60 C55 Sm4 123.2(3)
C62 C61 Sm4 75.8(2)
C62 C61 C65 107.9(4)
C62 C61 C66 123.8(4)
C65 C61 Sm4 73.8(2)
C65 C61 C66 127.3(5)
C66 C61 Sm4 125.7(3)
C61 C62 Sm4 74.7(2)
C61 C62 C67 124.9(4)
C63 C62 Sm4 73.6(2)
C63 C62 C61 108.3(4)
C63 C62 C67 125.1(5)
C67 C62 Sm4 129.8(3)
C62 C63 Sm4 76.8(2)
C62 C63 C64 108.0(4)
C62 C63 C68 125.9(4)
C64 C63 Sm4 74.2(2)
C64 C63 C68 125.1(4)
C68 C63 Sm4 124.3(3)
C63 C64 Sm4 75.6(2)
C63 C64 C69 123.8(4)
C65 C64 Sm4 75.5(2)
C65 C64 C63 108.0(4)
C65 C64 C69 127.6(4)
C69 C64 Sm4 121.9(2)
C61 C65 Sm4 76.2(2)
C61 C65 C70 127.3(4)
C64 C65 Sm4 74.5(2)
C64 C65 C61 107.9(4)
C64 C65 C70 124.6(4)
C70 C65 Sm4 119.9(3)
O1 C71 C72 105.2(4)
C73 C72 C71 105.0(4)
C72 C73 C74 107.1(4)
O1 C74 C73 104.6(4)
O2 C75 C76 105.8(4)
C75 C76 C77A 102.2(6)
C77B C76 C75 107.5(6)
C76 C77B C78 107.2(9)
O2 C78 C77B 105.6(7)
C77A C78 O2 110.6(7)
O3 C79 C80 105.6(3)
C79 C80 C81 102.3(4)
C82 C81 C80 101.3(4)
O3 C82 C81 105.9(3)
C83 O4 C86 109.5(8)
O4 C83 C84 108.2(8)
C85 C84 C83 107.4(8)
C84 C85 C86 98.5(9)
O4 C86 C85 111.6(7)
C78 C77A C76 103.0(9)

loop_
_geom_bond_atom_site_label_1
_geom_bond_atom_site_label_2
_geom_bond_distance
Sm1 Sm2 4.0553(3)
Sm1 S1 2.7419(9)
Sm1 S2 2.8970(9)
Sm1 S3 2.9463(9)
Sm1 S6 2.9365(9)
Sm1 O1 2.494(3)
Sm1 C1 2.720(4)
Sm1 C2 2.738(3)
Sm1 C3 2.739(4)
Sm1 C4 2.742(4)
Sm1 C5 2.738(4)
Sm2 Sm3 4.0293(2)
Sm2 S2 2.8282(9)
Sm2 S3 2.8172(10)
Sm2 S4 2.8679(9)
Sm2 S5 2.8529(9)
Sm2 S6 3.1002(8)
Sm2 C21 2.751(3)
Sm2 C22 2.734(3)
Sm2 C23 2.699(3)
Sm2 C24 2.712(3)
Sm2 C25 2.753(3)
Sm3 As3 3.2777(4)
Sm3 S4 2.8499(9)
Sm3 S5 2.8504(8)
Sm3 S6 2.9807(9)
Sm3 S7 2.8987(8)
Sm3 O2 2.461(2)
Sm3 C41 2.692(4)
Sm3 C42 2.717(4)
Sm3 C43 2.741(4)
Sm3 C44 2.738(4)
Sm3 C45 2.703(4)
Sm4 S7 2.8501(9)
Sm4 O3 2.441(3)
Sm4 C51 2.730(4)
Sm4 C52 2.705(5)
Sm4 C53 2.693(4)
Sm4 C54 2.736(4)
Sm4 C55 2.750(4)
Sm4 C61 2.760(4)
Sm4 C62 2.775(4)
Sm4 C63 2.734(4)
Sm4 C64 2.716(4)
Sm4 C65 2.729(4)
As1 S1 2.2132(10)
As1 S2 2.2268(10)
As1 C11 2.077(3)
As2 S3 2.2588(10)
As2 S4 2.2688(10)
As2 C31 2.091(4)
As3 S5 2.2626(9)
As3 S6 2.2488(9)
As3 S7 2.2878(9)
O1 C71 1.447(5)
O1 C74 1.435(5)
O2 C75 1.453(5)
O2 C78 1.448(5)
O3 C79 1.463(5)
O3 C82 1.463(5)
C1 C2 1.412(6)
C1 C5 1.417(6)
C1 C6 1.505(6)
C2 C3 1.415(5)
C2 C7 1.502(5)
C3 C4 1.415(6)
C3 C8 1.491(6)
C4 C5 1.427(6)
C4 C9 1.509(6)
C5 C10 1.503(6)
C11 C12 1.505(6)
C11 C15 1.481(5)
C11 C16 1.528(5)
C12 C13 1.350(6)
C12 C17 1.490(6)
C13 C14 1.469(7)
C13 C18 1.499(6)
C14 C15 1.347(6)
C14 C19 1.504(6)
C15 C20 1.501(7)
C21 C22 1.418(5)
C21 C25 1.410(6)
C21 C26 1.514(6)
C22 C23 1.412(6)
C22 C27 1.504(6)
C23 C24 1.416(5)
C23 C28 1.507(5)
C24 C25 1.416(6)
C24 C29 1.497(6)
C25 C30 1.505(5)
C31 C32 1.492(7)
C31 C35 1.494(6)
C31 C36 1.508(6)
C32 C33 1.346(6)
C32 C37 1.497(7)
C33 C34 1.451(6)
C33 C38 1.502(6)
C34 C35 1.358(5)
C34 C39 1.493(6)
C35 C40 1.491(6)
C41 C42 1.401(6)
C41 C45 1.408(7)
C41 C46 1.514(7)
C42 C43 1.413(6)
C42 C47 1.510(7)
C43 C44 1.411(6)
C43 C48 1.501(6)
C44 C45 1.435(6)
C44 C49 1.489(6)
C45 C50 1.499(6)
C51 C52 1.417(7)
C51 C55 1.419(7)
C51 C56 1.492(7)
C52 C53 1.421(9)
C52 C57 1.500(8)
C53 C54 1.415(8)
C53 C58 1.508(7)
C54 C55 1.409(6)
C54 C59 1.515(8)
C55 C60 1.510(6)
C61 C62 1.413(6)
C61 C65 1.422(6)
C61 C66 1.504(6)
C62 C63 1.409(6)
C62 C67 1.508(6)
C63 C64 1.422(5)
C63 C68 1.501(6)
C64 C65 1.410(6)
C64 C69 1.501(6)
C65 C70 1.511(6)
C71 C72 1.489(7)
C72 C73 1.480(8)
C73 C74 1.485(8)
C75 C76 1.509(6)
C76 C77B 1.427(17)
C76 C77A 1.579(18)
C77B C78 1.479(15)
C78 C77A 1.409(14)
C79 C80 1.507(7)
C80 C81 1.521(7)
C81 C82 1.514(6)
O4 C83 1.309(9)
O4 C86 1.358(8)
C83 C84 1.533(14)
C84 C85 1.430(13)
C85 C86 1.536(13)

loop_
_geom_torsion_atom_site_label_1
_geom_torsion_atom_site_label_2
_geom_torsion_atom_site_label_3
_geom_torsion_atom_site_label_4
_geom_torsion
Sm1 O1 C71 C72 -130.9(4)
Sm1 O1 C74 C73 129.1(4)
Sm1 C1 C2 C3 -68.1(2)
Sm1 C1 C2 C7 118.4(3)
Sm1 C1 C5 C4 68.3(3)
Sm1 C1 C5 C10 -119.7(4)
Sm1 C2 C3 C4 -68.4(3)
Sm1 C2 C3 C8 117.0(3)
Sm1 C3 C4 C5 -68.1(3)
Sm1 C3 C4 C9 119.5(4)
Sm1 C4 C5 C1 -67.7(3)
Sm1 C4 C5 C10 120.1(4)
Sm2 C21 C22 C23 -67.0(2)
Sm2 C21 C22 C27 122.0(4)
Sm2 C21 C25 C24 66.5(2)
Sm2 C21 C25 C30 -120.9(3)
Sm2 C22 C23 C24 -69.4(2)
Sm2 C22 C23 C28 111.4(3)
Sm2 C23 C24 C25 -69.8(2)
Sm2 C23 C24 C29 117.9(4)
Sm2 C24 C25 C21 -67.7(2)
Sm2 C24 C25 C30 119.6(3)
Sm3 O2 C75 C76 164.0(3)
Sm3 O2 C78 C77B -154.2(6)
Sm3 O2 C78 C77A 174.8(7)
Sm3 C41 C42 C43 -69.2(3)
Sm3 C41 C42 C47 119.8(4)
Sm3 C41 C45 C44 69.3(3)
Sm3 C41 C45 C50 -117.4(4)
Sm3 C42 C43 C44 -67.3(3)
Sm3 C42 C43 C48 121.1(4)
Sm3 C43 C44 C45 -67.2(3)
Sm3 C43 C44 C49 123.2(4)
Sm3 C44 C45 C41 -68.2(3)
Sm3 C44 C45 C50 118.5(4)
Sm4 O3 C79 C80 -176.1(3)
Sm4 O3 C82 C81 -158.7(3)
Sm4 C51 C52 C53 -67.9(3)
Sm4 C51 C52 C57 121.0(5)
Sm4 C51 C55 C54 67.3(3)
Sm4 C51 C55 C60 -119.8(4)
Sm4 C52 C53 C54 -70.3(3)
Sm4 C52 C53 C58 118.9(5)
Sm4 C53 C54 C55 -68.2(3)
Sm4 C53 C54 C59 119.5(4)
Sm4 C54 C55 C51 -67.1(3)
Sm4 C54 C55 C60 120.2(4)
Sm4 C61 C62 C63 -66.5(3)
Sm4 C61 C62 C67 128.2(4)
Sm4 C61 C65 C64 68.4(3)
Sm4 C61 C65 C70 -117.2(4)
Sm4 C62 C63 C64 -68.3(3)
Sm4 C62 C63 C68 123.0(4)
Sm4 C63 C64 C65 -69.2(3)
Sm4 C63 C64 C69 118.9(4)
Sm4 C64 C65 C61 -69.5(3)
Sm4 C64 C65 C70 115.9(4)
As1 C11 C12 C13 -115.1(3)
As1 C11 C12 C17 65.8(4)
As1 C11 C15 C14 107.2(3)
As1 C11 C15 C20 -78.5(4)
As2 C31 C32 C33 -90.9(3)
As2 C31 C32 C37 92.4(4)
As2 C31 C35 C34 91.5(3)
As2 C31 C35 C40 -94.3(4)
O1 C71 C72 C73 -21.3(6)
O2 C75 C76 C77B -1.3(9)
O2 C75 C76 C77A 27.3(7)
O2 C78 C77A C76 24.8(9)
O3 C79 C80 C81 -33.4(5)
C1 C2 C3 Sm1 67.6(3)
C1 C2 C3 C4 -0.8(4)
C1 C2 C3 C8 -175.3(3)
C2 C1 C5 Sm1 -69.3(3)
C2 C1 C5 C4 -1.0(4)
C2 C1 C5 C10 171.0(4)
C2 C3 C4 Sm1 68.3(2)
C2 C3 C4 C5 0.2(4)
C2 C3 C4 C9 -172.2(4)
C3 C4 C5 Sm1 68.3(3)
C3 C4 C5 C1 0.5(4)
C3 C4 C5 C10 -171.6(4)
C5 C1 C2 Sm1 69.2(3)
C5 C1 C2 C3 1.1(4)
C5 C1 C2 C7 -172.3(3)
C6 C1 C2 Sm1 -119.0(4)
C6 C1 C2 C3 172.8(4)
C6 C1 C2 C7 -0.6(6)
C6 C1 C5 Sm1 119.0(4)
C6 C1 C5 C4 -172.7(4)
C6 C1 C5 C10 -0.6(7)
C7 C2 C3 Sm1 -118.9(3)
C7 C2 C3 C4 172.7(3)
C7 C2 C3 C8 -1.9(6)
C8 C3 C4 Sm1 -117.3(4)
C8 C3 C4 C5 174.6(3)
C8 C3 C4 C9 2.2(6)
C9 C4 C5 Sm1 -119.2(4)
C9 C4 C5 C1 173.1(4)
C9 C4 C5 C10 0.9(7)
C11 C12 C13 C14 -1.9(4)
C11 C12 C13 C18 -178.3(4)
C12 C11 C15 C14 -3.9(4)
C12 C11 C15 C20 170.4(3)
C12 C13 C14 C15 -0.6(5)
C12 C13 C14 C19 180.0(4)
C13 C14 C15 C11 2.9(4)
C13 C14 C15 C20 -171.0(4)
C15 C11 C12 C13 3.5(4)
C15 C11 C12 C17 -175.6(3)
C16 C11 C12 C13 133.2(3)
C16 C11 C12 C17 -45.9(5)
C16 C11 C15 C14 -133.2(4)
C16 C11 C15 C20 41.2(5)
C17 C12 C13 C14 177.1(4)
C17 C12 C13 C18 0.8(7)
C18 C13 C14 C15 175.9(4)
C18 C13 C14 C19 -3.5(6)
C19 C14 C15 C11 -177.8(4)
C19 C14 C15 C20 8.3(7)
C21 C22 C23 Sm2 68.4(2)
C21 C22 C23 C24 -1.0(4)
C21 C22 C23 C28 179.8(3)
C22 C21 C25 Sm2 -67.8(2)
C22 C21 C25 C24 -1.3(4)
C22 C21 C25 C30 171.3(3)
C22 C23 C24 Sm2 70.1(2)
C22 C23 C24 C25 0.2(4)
C22 C23 C24 C29 -172.1(3)
C23 C24 C25 Sm2 68.3(2)
C23 C24 C25 C21 0.7(4)
C23 C24 C25 C30 -172.0(3)
C25 C21 C22 Sm2 68.4(2)
C25 C21 C22 C23 1.4(4)
C25 C21 C22 C27 -169.6(3)
C26 C21 C22 Sm2 -117.3(3)
C26 C21 C22 C23 175.7(3)
C26 C21 C22 C27 4.8(6)
C26 C21 C25 Sm2 118.2(4)
C26 C21 C25 C24 -175.3(3)
C26 C21 C25 C30 -2.7(6)
C27 C22 C23 Sm2 -120.9(4)
C27 C22 C23 C24 169.8(3)
C27 C22 C23 C28 -9.5(6)
C28 C23 C24 Sm2 -110.7(3)
C28 C23 C24 C25 179.4(3)
C28 C23 C24 C29 7.2(6)
C29 C24 C25 Sm2 -119.2(4)
C29 C24 C25 C21 173.1(3)
C29 C24 C25 C30 0.4(6)
C31 C32 C33 C34 -6.3(4)
C31 C32 C33 C38 177.1(4)
C32 C31 C35 C34 -8.2(4)
C32 C31 C35 C40 166.1(4)
C32 C33 C34 C35 0.9(4)
C32 C33 C34 C39 -177.7(4)
C33 C34 C35 C31 4.8(4)
C33 C34 C35 C40 -169.0(4)
C35 C31 C32 C33 8.8(4)
C35 C31 C32 C37 -167.9(4)
C36 C31 C32 C33 147.0(4)
C36 C31 C32 C37 -29.7(6)
C36 C31 C35 C34 -146.8(4)
C36 C31 C35 C40 27.4(6)
C37 C32 C33 C34 170.3(4)
C37 C32 C33 C38 -6.4(8)
C38 C33 C34 C35 177.8(4)
C38 C33 C34 C39 -0.8(6)
C39 C34 C35 C31 -176.6(4)
C39 C34 C35 C40 9.5(6)
C41 C42 C43 Sm3 67.9(3)
C41 C42 C43 C44 0.6(4)
C41 C42 C43 C48 -171.0(4)
C42 C41 C45 Sm3 -69.2(3)
C42 C41 C45 C44 0.1(5)
C42 C41 C45 C50 173.3(4)
C42 C43 C44 Sm3 66.7(3)
C42 C43 C44 C45 -0.5(4)
C42 C43 C44 C49 -170.1(4)
C43 C44 C45 Sm3 68.5(3)
C43 C44 C45 C41 0.2(4)
C43 C44 C45 C50 -173.0(4)
C45 C41 C42 Sm3 68.8(3)
C45 C41 C42 C43 -0.4(5)
C45 C41 C42 C47 -171.4(4)
C46 C41 C42 Sm3 -119.5(4)
C46 C41 C42 C43 171.3(4)
C46 C41 C42 C47 0.3(7)
C46 C41 C45 Sm3 119.5(5)
C46 C41 C45 C44 -171.1(4)
C46 C41 C45 C50 2.1(7)
C47 C42 C43 Sm3 -121.2(4)
C47 C42 C43 C44 171.4(4)
C47 C42 C43 C48 -0.1(7)
C48 C43 C44 Sm3 -121.9(4)
C48 C43 C44 C45 170.9(4)
C48 C43 C44 C49 1.3(6)
C49 C44 C45 Sm3 -121.9(4)
C49 C44 C45 C41 169.8(4)
C49 C44 C45 C50 -3.4(7)
C51 C52 C53 Sm4 69.0(3)
C51 C52 C53 C54 -1.3(5)
C51 C52 C53 C58 -172.0(5)
C52 C51 C55 Sm4 -67.6(3)
C52 C51 C55 C54 -0.3(5)
C52 C51 C55 C60 172.6(4)
C52 C53 C54 Sm4 69.3(3)
C52 C53 C54 C55 1.1(5)
C52 C53 C54 C59 -171.2(4)
C53 C54 C55 Sm4 66.6(3)
C53 C54 C55 C51 -0.5(5)
C53 C54 C55 C60 -173.3(4)
C55 C51 C52 Sm4 68.9(3)
C55 C51 C52 C53 1.0(5)
C55 C51 C52 C57 -170.1(5)
C56 C51 C52 Sm4 -119.7(4)
C56 C51 C52 C53 172.4(4)
C56 C51 C52 C57 1.3(7)
C56 C51 C55 Sm4 120.7(4)
C56 C51 C55 C54 -171.9(4)
C56 C51 C55 C60 0.9(6)
C57 C52 C53 Sm4 -120.3(5)
C57 C52 C53 C54 169.4(5)
C57 C52 C53 C58 -1.3(8)
C58 C53 C54 Sm4 -119.7(5)
C58 C53 C54 C55 172.0(5)
C58 C53 C54 C59 -0.2(8)
C59 C54 C55 Sm4 -121.2(5)
C59 C54 C55 C51 171.7(4)
C59 C54 C55 C60 -1.0(7)
C61 C62 C63 Sm4 67.2(3)
C61 C62 C63 C64 -1.1(5)
C61 C62 C63 C68 -169.8(4)
C62 C61 C65 Sm4 -68.7(3)
C62 C61 C65 C64 -0.4(4)
C62 C61 C65 C70 174.1(4)
C62 C63 C64 Sm4 70.0(3)
C62 C63 C64 C65 0.8(4)
C62 C63 C64 C69 -171.1(4)
C63 C64 C65 Sm4 69.2(3)
C63 C64 C65 C61 -0.3(4)
C63 C64 C65 C70 -174.9(4)
C65 C61 C62 Sm4 67.4(3)
C65 C61 C62 C63 0.9(5)
C65 C61 C62 C67 -164.5(4)
C66 C61 C62 Sm4 -123.7(4)
C66 C61 C62 C63 169.8(4)
C66 C61 C62 C67 4.5(7)
C66 C61 C65 Sm4 122.8(5)
C66 C61 C65 C64 -168.8(4)
C66 C61 C65 C70 5.6(7)
C67 C62 C63 Sm4 -127.5(4)
C67 C62 C63 C64 164.3(4)
C67 C62 C63 C68 -4.5(7)
C68 C63 C64 Sm4 -121.1(4)
C68 C63 C64 C65 169.7(4)
C68 C63 C64 C69 -2.2(6)
C69 C64 C65 Sm4 -119.3(4)
C69 C64 C65 C61 171.2(4)
C69 C64 C65 C70 -3.4(6)
C71 O1 C74 C73 -33.7(6)
C71 C72 C73 C74 0.9(7)
C72 C73 C74 O1 19.9(7)
C74 O1 C71 C72 34.7(5)
C75 O2 C78 C77B 23.0(7)
C75 O2 C78 C77A -8.0(8)
C75 C76 C77B C78 15.3(12)
C75 C76 C77A C78 -31.7(9)
C76 C77B C78 O2 -23.7(11)
C78 O2 C75 C76 -13.6(5)
C79 O3 C82 C81 13.4(5)
C79 C80 C81 C82 40.4(5)
C80 C81 C82 O3 -33.6(5)
C82 O3 C79 C80 12.6(5)
O4 C83 C84 C85 -14.1(13)
C83 O4 C86 C85 14.3(12)
C83 C84 C85 C86 19.9(12)
C84 C85 C86 O4 -21.7(12)
C86 O4 C83 C84 -0.5(11)
